data_1008535
loop_
_publ_author_name
'Laguna, M A'
'Sanjuan, M L'
'Orera, V M'
'Rubin, J'
'Palacios, E'
'Pique, M C'
'Bartolome, J'
'Berar, J F'

_publ_section_title
;
X-ray and raman study of the low temperature NH~4~MnF~3~
structure;evidence of librational motion of the NH~4~^+^
ion
;
_journal_coden_ASTM JCOMEL
_journal_name_full 'Journal of Physics: Condensed Matter'
_journal_page_first 283
_journal_page_last 300
_journal_paper_doi 10.1088/0953-8984/5/3/005
_journal_volume 5
_journal_year 1993
_chemical_formula_structural '(N H4) Mn F3'
_chemical_formula_sum 'F3 H4 Mn N'
_chemical_name_systematic 'Ammonium manganese fluoride'
_space_group_IT_number 62
_symmetry_cell_setting orthorhombic
_symmetry_Int_Tables_number 62
_symmetry_space_group_name_Hall '-P 2ac 2n'
_symmetry_space_group_name_H-M 'P n m a'
_cell_angle_alpha 90
_cell_angle_beta 90
_cell_angle_gamma 90
_cell_formula_units_Z 4
_cell_length_a 5.952(1)
_cell_length_b 8.543(1)
_cell_length_c 5.949(1)
_cell_volume 302.5
_refine_ls_R_factor_all 0.059
_cod_original_formula_sum 'H4 F3 Mn N'
_cod_database_code 1008535

loop_
_symmetry_equiv_pos_as_xyz
x,y,z
1/2+x,1/2-y,1/2-z
-x,1/2+y,-z
1/2-x,-y,1/2+z
-x,-y,-z
1/2-x,1/2+y,1/2+z
x,1/2-y,z
1/2+x,y,1/2-z

loop_
_atom_site_label
_atom_site_type_symbol
_atom_site_symmetry_multiplicity
_atom_site_Wyckoff_symbol
_atom_site_fract_x
_atom_site_fract_y
_atom_site_fract_z
_atom_site_occupancy
_atom_site_attached_hydrogens
_atom_site_calc_flag
N1 N3- 4 c 0.5 0.25 0. 1. 0 d
Mn1 Mn2+ 4 a 0. 0. 0. 1. 0 d
F1 F1- 8 d 0.278(3) 0.014(3) 0.761(2) 1. 0 d
F2 F1- 4 c 0. 0.25 0.019(2) 1. 0 d
H1 H1+ 8 d -1. -1. -1. 2. 0 dum

loop_
_atom_type_symbol
_atom_type_oxidation_number
N3- -3.000
Mn2+ 2.000
F1- -1.000
H1+ 1.000
